data_4030033
loop_
_publ_author_name
'Wang, Haijun'
'Fronczek, Frank R.'
'Vicente, M Gra\,ca H'
'Smith, Kevin M.'

_publ_section_title
;
 Functionalization of 3,5,8-Trichlorinated BODIPY Dyes.
;
_journal_issue 21
_journal_name_full 'The Journal of organic chemistry'
_journal_page_first 10342
_journal_paper_doi 10.1021/jo501969z
_journal_volume 79
_journal_year 2014
_chemical_formula_moiety 'C19 H21.84 B Cl1.16 F2 N2 O4'
_chemical_formula_sum 'C19 H21.84 B Cl1.16 F2 N2 O4'
_chemical_formula_weight 432.24
_chemical_name_systematic
; 
 ? 
;
_space_group_IT_number 15
_symmetry_cell_setting monoclinic
_symmetry_space_group_name_Hall '-C 2yc'
_symmetry_space_group_name_H-M 'C 1 2/c 1'
_atom_sites_solution_hydrogens geom
_atom_sites_solution_primary direct
_atom_sites_solution_secondary difmap
_audit_creation_method SHELXL-97
_cell_angle_alpha 90
_cell_angle_beta 94.046(2)
_cell_angle_gamma 90
_cell_formula_units_Z 4
_cell_length_a 5.5404(2)
_cell_length_b 15.8951(6)
_cell_length_c 21.7416(9)
_cell_measurement_reflns_used 9996
_cell_measurement_temperature 100.0(5)
_cell_measurement_theta_max 34.97
_cell_measurement_theta_min 2.56
_cell_volume 1909.91(13)
_computing_cell_refinement 'Bruker SAINT'
_computing_data_collection 'Bruker APEX2'
_computing_data_reduction 'Bruker SAINT'
_computing_molecular_graphics 'ORTEP-3 for Windows (Farrugia, 2012)'
_computing_publication_material 'SHELXL-97 (Sheldrick, 2008)'
_computing_structure_refinement 'SHELXL-97 (Sheldrick, 2008)'
_computing_structure_solution 'SHELXS-97 (Sheldrick, 2008)'
_diffrn_ambient_temperature 100.0(5)
_diffrn_measured_fraction_theta_full 0.999
_diffrn_measured_fraction_theta_max 0.998
_diffrn_measurement_device_type 'Bruker Kappa APEX-II DUO'
_diffrn_measurement_method '\f and \w scans'
_diffrn_radiation_monochromator 'TRIUMPH curved graphite'
_diffrn_radiation_source 'fine-focus sealed tube'
_diffrn_radiation_type MoK\a
_diffrn_radiation_wavelength 0.71073
_diffrn_reflns_av_R_equivalents 0.0376
_diffrn_reflns_av_sigmaI/netI 0.0201
_diffrn_reflns_limit_h_max 8
_diffrn_reflns_limit_h_min -8
_diffrn_reflns_limit_k_max 25
_diffrn_reflns_limit_k_min -25
_diffrn_reflns_limit_l_max 35
_diffrn_reflns_limit_l_min -35
_diffrn_reflns_number 47103
_diffrn_reflns_theta_full 25.00
_diffrn_reflns_theta_max 35.07
_diffrn_reflns_theta_min 1.88
_exptl_absorpt_coefficient_mu 0.272
_exptl_absorpt_correction_T_max 0.9839
_exptl_absorpt_correction_T_min 0.9311
_exptl_absorpt_correction_type multi-scan
_exptl_absorpt_process_details 'SADABS (Sheldrick, 2004)'
_exptl_crystal_colour orange
_exptl_crystal_density_diffrn 1.503
_exptl_crystal_density_method 'not measured'
_exptl_crystal_description lath
_exptl_crystal_F_000 898
_exptl_crystal_size_max 0.25
_exptl_crystal_size_mid 0.24
_exptl_crystal_size_min 0.06
_refine_diff_density_max 0.682
_refine_diff_density_min -1.005
_refine_diff_density_rms 0.088
_refine_ls_extinction_method none
_refine_ls_goodness_of_fit_ref 1.048
_refine_ls_hydrogen_treatment constr
_refine_ls_matrix_type full
_refine_ls_number_parameters 145
_refine_ls_number_reflns 4218
_refine_ls_number_restraints 0
_refine_ls_restrained_S_all 1.048
_refine_ls_R_factor_all 0.0624
_refine_ls_R_factor_gt 0.0517
_refine_ls_shift/su_max 0.001
_refine_ls_shift/su_mean 0.000
_refine_ls_structure_factor_coef Fsqd
_refine_ls_weighting_details 'calc w=1/[\s^2^(Fo^2^)+(0.0782P)^2^+2.1432P] where P=(Fo^2^+2Fc^2^)/3'
_refine_ls_weighting_scheme calc
_refine_ls_wR_factor_gt 0.1400
_refine_ls_wR_factor_ref 0.1490
_reflns_number_gt 3503
_reflns_number_total 4218
_reflns_threshold_expression I>2\s(I)
_cod_data_source_file jo501969z_si_002.cif
_cod_data_source_block Compound7
_cod_depositor_comments
;
The following automatic conversions were performed:

'_symmetry_cell_setting' value 'Monoclinic' changed to 'monoclinic'
according to
/home/saulius/struct/COD-crude-data--automatic-downloads/rss-feeds/ACS/lib/dictionaries/cif_core.dic
dictionary named 'cif_core.dic' version 2.4.2 from 2011-04-26.

Automatic conversion script
Id: cif_fix_values 2827 2014-09-09 07:05:25Z andrius 

 Adding full bibliography for 4030032--4030045.cif.
;
_cod_original_sg_symbol_Hall '-C 2yc '
_cod_original_sg_symbol_H-M 'C 2/c  '
_cod_database_code 4030033

loop_
_symmetry_equiv_pos_as_xyz
'x, y, z'
'-x, y, -z+1/2'
'x+1/2, y+1/2, z'
'-x+1/2, y+1/2, -z+1/2'
'-x, -y, -z'
'x, -y, z-1/2'
'-x+1/2, -y+1/2, -z'
'x+1/2, -y+1/2, z-1/2'

loop_
_atom_site_label
_atom_site_type_symbol
_atom_site_fract_x
_atom_site_fract_y
_atom_site_fract_z
_atom_site_U_iso_or_equiv
_atom_site_adp_type
_atom_site_occupancy
_atom_site_symmetry_multiplicity
_atom_site_calc_flag
_atom_site_refinement_flags
_atom_site_disorder_assembly
_atom_site_disorder_group
Cl1 Cl 0.0000 0.70861(3) 0.7500 0.02527(11) Uani 1 2 d S A .
F1 F -0.14282(18) 0.36291(5) 0.70982(4) 0.0319(2) Uani 1 1 d . A .
O1 O -0.10056(16) 0.67092(7) 0.52845(5) 0.02393(19) Uani 1 1 d . . .
O2 O 0.29010(18) 0.64469(8) 0.51641(5) 0.0318(2) Uani 1 1 d . . .
N1 N 0.16069(19) 0.47137(6) 0.71373(5) 0.01817(18) Uani 1 1 d . A .
C1 C 0.3280(2) 0.44582(8) 0.67640(6) 0.0208(2) Uani 1 1 d . . .
H1 H 0.3693 0.3887 0.6699 0.025 Uiso 0.919(2) 1 calc PR A 2
C2 C 0.4347(2) 0.51456(7) 0.64800(6) 0.0196(2) Uani 1 1 d . A .
C3 C 0.3248(2) 0.58682(7) 0.66962(5) 0.0181(2) Uani 1 1 d . . .
C4 C 0.1542(2) 0.55899(7) 0.71172(5) 0.01697(19) Uani 1 1 d . A .
C5 C 0.0000 0.60062(9) 0.7500 0.0173(3) Uani 1 2 d S . .
C6 C 0.6289(2) 0.50855(9) 0.60390(7) 0.0250(2) Uani 1 1 d . . .
H6A H 0.5661 0.5284 0.5632 0.038 Uiso 1 1 calc R A .
H6B H 0.6812 0.4499 0.6009 0.038 Uiso 1 1 calc R . .
H6C H 0.7668 0.5435 0.6187 0.038 Uiso 1 1 calc R . .
C7 C 0.3818(2) 0.67468(8) 0.64957(6) 0.0209(2) Uani 1 1 d . A .
H7A H 0.5307 0.6734 0.6270 0.025 Uiso 1 1 calc R . .
H7B H 0.4144 0.7102 0.6866 0.025 Uiso 1 1 calc R . .
C8 C 0.1770(2) 0.71495(8) 0.60813(6) 0.0209(2) Uani 1 1 d . . .
H8A H 0.0257 0.7131 0.6297 0.025 Uiso 1 1 calc R A .
H8B H 0.2169 0.7748 0.6013 0.025 Uiso 1 1 calc R . .
C9 C 0.1345(2) 0.67233(8) 0.54676(6) 0.0202(2) Uani 1 1 d . A .
C10 C -0.1606(2) 0.63429(11) 0.46868(7) 0.0302(3) Uani 1 1 d . . .
H10A H -0.0922 0.6689 0.4369 0.045 Uiso 1 1 calc R . .
H10B H -0.3369 0.6318 0.4610 0.045 Uiso 1 1 calc R . .
H10C H -0.0935 0.5773 0.4675 0.045 Uiso 1 1 calc R . .
C12 Cl 0.3464(9) 0.3494(3) 0.6683(2) 0.0328(15) Uani 0.081(2) 1 d P A 1
B1 B 0.0000 0.41317(11) 0.7500 0.0211(3) Uani 1 2 d S . .

loop_
_atom_site_aniso_label
_atom_site_aniso_U_11
_atom_site_aniso_U_22
_atom_site_aniso_U_33
_atom_site_aniso_U_23
_atom_site_aniso_U_13
_atom_site_aniso_U_12
Cl1 0.0437(3) 0.01381(16) 0.01896(19) 0.000 0.00696(16) 0.000
F1 0.0432(5) 0.0204(4) 0.0327(5) -0.0123(3) 0.0080(4) -0.0107(3)
O1 0.0168(4) 0.0318(5) 0.0234(4) -0.0025(3) 0.0032(3) -0.0010(3)
O2 0.0206(4) 0.0534(7) 0.0217(5) -0.0017(4) 0.0047(3) 0.0070(4)
N1 0.0266(5) 0.0126(4) 0.0151(4) -0.0009(3) 0.0000(3) 0.0004(3)
C1 0.0286(5) 0.0166(4) 0.0171(5) -0.0019(4) 0.0005(4) 0.0012(4)
C2 0.0234(5) 0.0185(5) 0.0168(5) -0.0019(4) -0.0005(4) -0.0005(4)
C3 0.0231(5) 0.0164(4) 0.0142(4) -0.0008(3) -0.0018(3) -0.0024(4)
C4 0.0251(5) 0.0126(4) 0.0130(4) -0.0006(3) -0.0011(3) -0.0007(3)
C5 0.0268(7) 0.0120(5) 0.0127(6) 0.000 -0.0020(5) 0.000
C6 0.0256(5) 0.0259(6) 0.0239(6) -0.0014(4) 0.0041(4) -0.0003(4)
C7 0.0231(5) 0.0180(5) 0.0211(5) 0.0014(4) -0.0016(4) -0.0039(4)
C8 0.0246(5) 0.0197(5) 0.0185(5) 0.0034(4) 0.0023(4) -0.0010(4)
C9 0.0181(4) 0.0246(5) 0.0183(5) 0.0054(4) 0.0037(4) -0.0003(4)
C10 0.0213(5) 0.0454(8) 0.0239(6) -0.0051(6) 0.0021(4) -0.0023(5)
C12 0.041(3) 0.024(2) 0.035(2) -0.0047(15) 0.0067(17) 0.0052(15)
B1 0.0317(9) 0.0120(6) 0.0198(8) 0.000 0.0026(7) 0.000

loop_
_atom_type_symbol
_atom_type_description
_atom_type_scat_dispersion_real
_atom_type_scat_dispersion_imag
_atom_type_scat_source
C C 0.0033 0.0016 'International Tables Vol C Tables 4.2.6.8 and 6.1.1.4'
H H 0.0000 0.0000 'International Tables Vol C Tables 4.2.6.8 and 6.1.1.4'
B B 0.0013 0.0007 'International Tables Vol C Tables 4.2.6.8 and 6.1.1.4'
N N 0.0061 0.0033 'International Tables Vol C Tables 4.2.6.8 and 6.1.1.4'
O O 0.0106 0.0060 'International Tables Vol C Tables 4.2.6.8 and 6.1.1.4'
F F 0.0171 0.0103 'International Tables Vol C Tables 4.2.6.8 and 6.1.1.4'
Cl Cl 0.1484 0.1585 'International Tables Vol C Tables 4.2.6.8 and 6.1.1.4'

loop_
_geom_angle_atom_site_label_1
_geom_angle_atom_site_label_2
_geom_angle_atom_site_label_3
_geom_angle
_geom_angle_site_symmetry_1
_geom_angle_site_symmetry_3
C9 O1 C10 115.72(10) . .
C1 N1 C4 107.57(10) . .
C1 N1 B1 125.38(10) . .
C4 N1 B1 127.01(10) . .
N1 C1 C2 111.19(10) . .
N1 C1 C12 115.1(2) . .
C2 C1 C12 133.4(2) . .
N1 C1 H1 124.4 . .
C2 C1 H1 124.4 . .
C3 C2 C1 106.54(11) . .
C3 C2 C6 128.26(11) . .
C1 C2 C6 125.21(11) . .
C2 C3 C4 106.51(10) . .
C2 C3 C7 124.14(11) . .
C4 C3 C7 129.34(11) . .
N1 C4 C5 117.98(11) . .
N1 C4 C3 108.17(10) . .
C5 C4 C3 133.81(11) . .
C4 C5 C4 123.60(14) 2_556 .
C4 C5 Cl1 118.20(7) 2_556 .
C4 C5 Cl1 118.20(7) . .
C2 C6 H6A 109.5 . .
C2 C6 H6B 109.5 . .
H6A C6 H6B 109.5 . .
C2 C6 H6C 109.5 . .
H6A C6 H6C 109.5 . .
H6B C6 H6C 109.5 . .
C3 C7 C8 113.30(10) . .
C3 C7 H7A 108.9 . .
C8 C7 H7A 108.9 . .
C3 C7 H7B 108.9 . .
C8 C7 H7B 108.9 . .
H7A C7 H7B 107.7 . .
C9 C8 C7 113.33(10) . .
C9 C8 H8A 108.9 . .
C7 C8 H8A 108.9 . .
C9 C8 H8B 108.9 . .
C7 C8 H8B 108.9 . .
H8A C8 H8B 107.7 . .
O2 C9 O1 123.45(12) . .
O2 C9 C8 125.35(12) . .
O1 C9 C8 111.17(10) . .
O1 C10 H10A 109.5 . .
O1 C10 H10B 109.5 . .
H10A C10 H10B 109.5 . .
O1 C10 H10C 109.5 . .
H10A C10 H10C 109.5 . .
H10B C10 H10C 109.5 . .
F1 B1 F1 109.79(15) . 2_556
F1 B1 N1 110.36(5) . .
F1 B1 N1 110.08(6) 2_556 .
F1 B1 N1 110.08(6) . 2_556
F1 B1 N1 110.35(5) 2_556 2_556
N1 B1 N1 106.11(13) . 2_556

loop_
_geom_bond_atom_site_label_1
_geom_bond_atom_site_label_2
_geom_bond_distance
_geom_bond_site_symmetry_2
Cl1 C5 1.7165(16) .
F1 B1 1.3891(13) .
O1 C9 1.3352(15) .
O1 C10 1.4412(17) .
O2 C9 1.2047(16) .
N1 C1 1.3374(16) .
N1 C4 1.3939(14) .
N1 B1 1.5392(15) .
C1 C2 1.4058(18) .
C1 C12 1.547(4) .
C1 H1 0.9500 .
C2 C3 1.3968(17) .
C2 C6 1.4941(18) .
C3 C4 1.4317(17) .
C3 C7 1.5030(17) .
C4 C5 1.4001(13) .
C5 C4 1.4001(14) 2_556
C6 H6A 0.9800 .
C6 H6B 0.9800 .
C6 H6C 0.9800 .
C7 C8 1.5376(17) .
C7 H7A 0.9900 .
C7 H7B 0.9900 .
C8 C9 1.5000(18) .
C8 H8A 0.9900 .
C8 H8B 0.9900 .
C10 H10A 0.9800 .
C10 H10B 0.9800 .
C10 H10C 0.9800 .
B1 F1 1.3892(13) 2_556
B1 N1 1.5393(15) 2_556

loop_
_geom_torsion_atom_site_label_1
_geom_torsion_atom_site_label_2
_geom_torsion_atom_site_label_3
_geom_torsion_atom_site_label_4
_geom_torsion
_geom_torsion_site_symmetry_4
C4 N1 C1 C2 -0.80(14) .
B1 N1 C1 C2 177.14(9) .
N1 C1 C2 C3 0.06(14) .
C12 C1 C2 C3 172.9(3) .
N1 C1 C2 C6 179.62(12) .
C12 C1 C2 C6 -7.5(3) .
C1 C2 C3 C4 0.69(13) .
C6 C2 C3 C4 -178.86(12) .
C1 C2 C3 C7 -178.45(11) .
C6 C2 C3 C7 2.0(2) .
C1 N1 C4 C5 -176.69(9) .
B1 N1 C4 C5 5.42(15) .
C1 N1 C4 C3 1.22(13) .
B1 N1 C4 C3 -176.67(8) .
C2 C3 C4 N1 -1.18(13) .
C7 C3 C4 N1 177.90(11) .
C2 C3 C4 C5 176.26(10) .
C7 C3 C4 C5 -4.7(2) .
N1 C4 C5 C4 -2.53(7) 2_556
C3 C4 C5 C4 -179.78(14) 2_556
N1 C4 C5 Cl1 177.47(7) .
C3 C4 C5 Cl1 0.22(14) .
C2 C3 C7 C8 108.74(13) .
C4 C3 C7 C8 -70.20(16) .
C3 C7 C8 C9 -66.13(14) .
C10 O1 C9 O2 -0.5(2) .
C10 O1 C9 C8 177.58(11) .
C7 C8 C9 O2 -38.43(18) .
C7 C8 C9 O1 143.55(11) .
C1 N1 B1 F1 -61.11(14) .
C4 N1 B1 F1 116.43(13) .
C1 N1 B1 F1 60.23(14) 2_556
C4 N1 B1 F1 -122.23(12) 2_556
C1 N1 B1 N1 179.65(13) 2_556
C4 N1 B1 N1 -2.81(8) 2_556
